data_7012376
loop_
_publ_author_name
'Evans, David J.'
'Hill, Michael S.'
'Hitchcock, Peter B.'

_publ_section_title
;
 Tuning low-coordinate metal environments: high spin d5--d7 complexes
 supported by bis(phosphinimino)methyl ligation
;
_journal_issue 4
_journal_name_full 'Dalton Transactions'
_journal_page_first 570
_journal_paper_doi 10.1039/b210467a
_journal_year 2003
_chemical_compound_source 'synthesis as described'
_chemical_formula_moiety 'C49 H61 Co1 N3 P2 Si2'
_chemical_formula_sum 'C49 H61 Co N3 P2 Si2'
_chemical_formula_weight 869.06
_chemical_name_common '[Co{N(SiMe3)2}(MesNPPh2CHPPh2NMes)]'
_space_group_IT_number 14
_symmetry_cell_setting monoclinic
_symmetry_Int_Tables_number 14
_symmetry_space_group_name_Hall '-P 2yn'
_symmetry_space_group_name_H-M 'P 1 21/n 1'
_atom_sites_solution_hydrogens geom
_atom_sites_solution_primary direct
_atom_sites_solution_secondary difmap
_audit_conform_dict_location ftp://ftp.iucr.org/pub/cif_core.dic
_audit_conform_dict_name cif_core.dic
_audit_conform_dict_version 2.2
_audit_creation_date 2002-04-19T17:44:38-00:00
_audit_creation_method 'WinGX routine CIF_UPDATE'
_cell_angle_alpha 90
_cell_angle_beta 94.046(2)
_cell_angle_gamma 90
_cell_formula_units_Z 4
_cell_length_a 12.2503(6)
_cell_length_b 19.5120(9)
_cell_length_c 19.5346(10)
_cell_measurement_reflns_used 29875
_cell_measurement_temperature 173(2)
_cell_measurement_theta_max 22.986
_cell_measurement_theta_min 3.705
_cell_measurement_wavelength 0.71073
_cell_volume 4657.7(4)
_computing_cell_refinement 'HKL Scalepack (Otwinowski & Minor 1997)'
_computing_data_collection 'Collect (Nonius BV, 1997-2000)'
_computing_data_reduction 'HKL Denzo and Scalepack (Otwinowski & Minor 1997)'
_computing_molecular_graphics 'Ortep-3 for Windows (Farrugia, 1997)'
_computing_publication_material 'WinGX publication routines (Farrugia, 1999)'
_computing_structure_refinement 'SHELXL-97 (Sheldrick, 1997)'
_computing_structure_solution 'SHELXS-97 (Sheldrick, 1997)'
_diffrn_ambient_temperature 173(2)
_diffrn_measured_fraction_theta_full 0.986
_diffrn_measured_fraction_theta_max 0.986
_diffrn_measurement_device '95mm CCD camera on \k-goniostat'
_diffrn_measurement_device_type KappaCCD
_diffrn_measurement_method CCD
_diffrn_radiation_monochromator graphite
_diffrn_radiation_probe x-ray
_diffrn_radiation_type MoK\a
_diffrn_radiation_wavelength 0.71073
_diffrn_reflns_av_R_equivalents 0.0933
_diffrn_reflns_av_unetI/netI 0.0795
_diffrn_reflns_limit_h_max 13
_diffrn_reflns_limit_h_min -13
_diffrn_reflns_limit_k_max 19
_diffrn_reflns_limit_k_min -21
_diffrn_reflns_limit_l_max 21
_diffrn_reflns_limit_l_min -21
_diffrn_reflns_number 20510
_diffrn_reflns_theta_full 22.99
_diffrn_reflns_theta_max 22.99
_diffrn_reflns_theta_min 3.71
_exptl_absorpt_coefficient_mu 0.525
_exptl_absorpt_correction_T_max 0.941
_exptl_absorpt_correction_T_min 0.806
_exptl_absorpt_correction_type multi-scan
_exptl_absorpt_process_details
;
[c.f. r.h. blessing, acta cryst. (1995), a51, 33-38]
;
_exptl_crystal_colour green
_exptl_crystal_density_diffrn 1.239
_exptl_crystal_density_method 'not measured'
_exptl_crystal_description prism
_exptl_crystal_F_000 1844
_exptl_crystal_size_max 0.3
_exptl_crystal_size_mid 0.3
_exptl_crystal_size_min 0.2
_refine_diff_density_max 0.361
_refine_diff_density_min -0.55
_refine_diff_density_rms 0.063
_refine_ls_extinction_method none
_refine_ls_goodness_of_fit_ref 1.008
_refine_ls_hydrogen_treatment riding
_refine_ls_matrix_type full
_refine_ls_number_parameters 524
_refine_ls_number_reflns 6409
_refine_ls_number_restraints 0
_refine_ls_restrained_S_all 1.008
_refine_ls_R_factor_all 0.0796
_refine_ls_R_factor_gt 0.0507
_refine_ls_shift/su_max 0.001
_refine_ls_shift/su_mean 0
_refine_ls_structure_factor_coef Fsqd
_refine_ls_weighting_details 'calc w=1/[\s^2^(Fo^2^)+(0.0564P)^2^+3.5314P] where P=(Fo^2^+2Fc^2^)/3'
_refine_ls_weighting_scheme calc
_refine_ls_wR_factor_gt 0.1157
_refine_ls_wR_factor_ref 0.1307
_reflns_number_gt 4662
_reflns_number_total 6409
_reflns_threshold_expression >2sigma(I)
_cod_data_source_file b210467a.txt
_cod_data_source_block apr1102
_cod_original_sg_symbol_H-M P2(1)/n
_cod_database_code 7012376

loop_
_symmetry_equiv_pos_as_xyz
'x, y, z'
'-x+1/2, y+1/2, -z+1/2'
'-x, -y, -z'
'x-1/2, -y-1/2, z-1/2'

loop_
_atom_site_label
_atom_site_type_symbol
_atom_site_fract_x
_atom_site_fract_y
_atom_site_fract_z
_atom_site_U_iso_or_equiv
_atom_site_adp_type
_atom_site_occupancy
_atom_site_symmetry_multiplicity
_atom_site_calc_flag
_atom_site_refinement_flags
_atom_site_disorder_assembly
_atom_site_disorder_group
Co Co 0.74029(4) 0.76453(3) 0.04940(2) 0.02710(17) Uani 1 1 d . . .
P1 P 0.77168(8) 0.76215(5) 0.19339(5) 0.0271(3) Uani 1 1 d . . .
P2 P 0.89226(8) 0.66159(5) 0.09493(5) 0.0277(3) Uani 1 1 d . . .
Si1 Si 0.61922(10) 0.82004(6) -0.07644(6) 0.0381(3) Uani 1 1 d . . .
Si2 Si 0.82278(10) 0.89878(6) -0.03340(6) 0.0384(3) Uani 1 1 d . . .
N1 N 0.6688(3) 0.77213(15) 0.13779(15) 0.0278(8) Uani 1 1 d . . .
N2 N 0.7941(3) 0.66929(15) 0.03549(16) 0.0298(8) Uani 1 1 d . . .
N3 N 0.7348(3) 0.83221(15) -0.02309(16) 0.0313(8) Uani 1 1 d . . .
C1 C 0.8785(3) 0.73115(19) 0.14895(19) 0.0297(9) Uani 1 1 d . . .
H1 H 0.9432 0.7578 0.1555 0.036 Uiso 1 1 calc R . .
C2 C 0.7345(3) 0.7148(2) 0.26798(19) 0.0289(9) Uani 1 1 d . . .
C3 C 0.7768(3) 0.6503(2) 0.2826(2) 0.0378(11) Uani 1 1 d . . .
H3 H 0.826 0.6304 0.2528 0.045 Uiso 1 1 calc R . .
C4 C 0.7492(4) 0.6144(2) 0.3396(2) 0.0448(12) Uani 1 1 d . . .
H4 H 0.7799 0.5704 0.3491 0.054 Uiso 1 1 calc R . .
C5 C 0.6775(4) 0.6421(2) 0.3825(2) 0.0472(12) Uani 1 1 d . . .
H5 H 0.6577 0.617 0.4214 0.057 Uiso 1 1 calc R . .
C6 C 0.6342(4) 0.7059(2) 0.3696(2) 0.0475(12) Uani 1 1 d . . .
H6 H 0.5853 0.7252 0.4 0.057 Uiso 1 1 calc R . .
C7 C 0.6613(4) 0.7425(2) 0.3126(2) 0.0392(11) Uani 1 1 d . . .
H7 H 0.6303 0.7865 0.3036 0.047 Uiso 1 1 calc R . .
C8 C 0.8308(3) 0.83977(19) 0.2323(2) 0.0305(10) Uani 1 1 d . . .
C9 C 0.8427(4) 0.8971(2) 0.1917(2) 0.0420(11) Uani 1 1 d . . .
H9 H 0.8163 0.8962 0.1448 0.05 Uiso 1 1 calc R . .
C10 C 0.8930(4) 0.9562(2) 0.2189(3) 0.0521(13) Uani 1 1 d . . .
H10 H 0.9001 0.9954 0.1906 0.062 Uiso 1 1 calc R . .
C11 C 0.9322(4) 0.9578(3) 0.2864(3) 0.0602(14) Uani 1 1 d . . .
H11 H 0.9645 0.9984 0.3053 0.072 Uiso 1 1 calc R . .
C12 C 0.9247(5) 0.9005(3) 0.3266(3) 0.0676(16) Uani 1 1 d . . .
H12 H 0.9551 0.9009 0.3728 0.081 Uiso 1 1 calc R . .
C13 C 0.8728(4) 0.8418(2) 0.3000(2) 0.0492(12) Uani 1 1 d . . .
H13 H 0.8661 0.8028 0.3285 0.059 Uiso 1 1 calc R . .
C14 C 0.8985(3) 0.5779(2) 0.13710(19) 0.0306(10) Uani 1 1 d . . .
C15 C 0.8405(4) 0.5216(2) 0.1134(3) 0.0587(14) Uani 1 1 d . . .
H15 H 0.7926 0.5254 0.0732 0.07 Uiso 1 1 calc R . .
C16 C 0.8505(5) 0.4587(2) 0.1476(3) 0.0678(16) Uani 1 1 d . . .
H16 H 0.8103 0.42 0.1302 0.081 Uiso 1 1 calc R . .
C17 C 0.9182(4) 0.4527(2) 0.2058(2) 0.0465(12) Uani 1 1 d . . .
H17 H 0.9234 0.4104 0.2299 0.056 Uiso 1 1 calc R . .
C18 C 0.9784(4) 0.5078(2) 0.2294(2) 0.0387(11) Uani 1 1 d . . .
H18 H 1.0265 0.5036 0.2695 0.046 Uiso 1 1 calc R . .
C19 C 0.9696(3) 0.5702(2) 0.19472(19) 0.0327(10) Uani 1 1 d . . .
H19 H 1.0131 0.6079 0.2109 0.039 Uiso 1 1 calc R . .
C20 C 1.0316(3) 0.6657(2) 0.06810(19) 0.0335(10) Uani 1 1 d . . .
C21 C 1.0875(3) 0.7276(2) 0.0655(2) 0.0406(11) Uani 1 1 d . . .
H21 H 1.0531 0.7684 0.0795 0.049 Uiso 1 1 calc R . .
C22 C 1.1928(4) 0.7315(3) 0.0428(2) 0.0538(13) Uani 1 1 d . . .
H22 H 1.2296 0.7743 0.0416 0.065 Uiso 1 1 calc R . .
C23 C 1.2422(4) 0.6732(3) 0.0225(2) 0.0599(15) Uani 1 1 d . . .
H23 H 1.3137 0.6757 0.0068 0.072 Uiso 1 1 calc R . .
C24 C 1.1909(4) 0.6118(3) 0.0243(2) 0.0610(15) Uani 1 1 d . . .
H24 H 1.2263 0.5716 0.0096 0.073 Uiso 1 1 calc R . .
C25 C 1.0848(4) 0.6076(2) 0.0480(2) 0.0497(12) Uani 1 1 d . . .
H25 H 1.0498 0.5643 0.0501 0.06 Uiso 1 1 calc R . .
C26 C 0.5575(3) 0.7865(2) 0.15310(18) 0.0294(9) Uani 1 1 d . . .
C27 C 0.4882(3) 0.7352(2) 0.1758(2) 0.0312(9) Uani 1 1 d . . .
C28 C 0.3805(4) 0.7527(2) 0.1897(2) 0.0412(11) Uani 1 1 d . . .
H28 H 0.3347 0.718 0.2063 0.049 Uiso 1 1 calc R . .
C29 C 0.3387(3) 0.8174(2) 0.1805(2) 0.0398(11) Uani 1 1 d . . .
C30 C 0.4072(3) 0.8665(2) 0.1547(2) 0.0386(11) Uani 1 1 d . . .
H30 H 0.3791 0.9114 0.1464 0.046 Uiso 1 1 calc R . .
C31 C 0.5152(3) 0.8530(2) 0.14063(19) 0.0315(10) Uani 1 1 d . . .
C32 C 0.5214(4) 0.6608(2) 0.1829(2) 0.0422(11) Uani 1 1 d . . .
H32A H 0.5961 0.6552 0.1689 0.063 Uiso 1 1 calc R . .
H32B H 0.4712 0.6325 0.1536 0.063 Uiso 1 1 calc R . .
H32C H 0.5185 0.6465 0.2308 0.063 Uiso 1 1 calc R . .
C33 C 0.2222(4) 0.8348(3) 0.1952(3) 0.0579(14) Uani 1 1 d . . .
H33A H 0.2083 0.8834 0.1854 0.087 Uiso 0.5 1 calc PR . .
H33B H 0.2117 0.8256 0.2436 0.087 Uiso 0.5 1 calc PR . .
H33C H 0.1714 0.8067 0.1662 0.087 Uiso 0.5 1 calc PR . .
H33D H 0.1859 0.7937 0.2114 0.087 Uiso 0.5 1 calc PR . .
H33E H 0.1826 0.8516 0.1532 0.087 Uiso 0.5 1 calc PR . .
H33F H 0.2229 0.8704 0.2307 0.087 Uiso 0.5 1 calc PR . .
C34 C 0.5808(4) 0.9094(2) 0.1114(2) 0.0422(11) Uani 1 1 d . . .
H34A H 0.5315 0.9456 0.0933 0.063 Uiso 1 1 calc R . .
H34B H 0.6222 0.8911 0.0743 0.063 Uiso 1 1 calc R . .
H34C H 0.6317 0.9283 0.1475 0.063 Uiso 1 1 calc R . .
C35 C 0.7715(3) 0.62522(18) -0.02330(19) 0.0274(9) Uani 1 1 d . . .
C36 C 0.8347(3) 0.62929(19) -0.08033(19) 0.0280(9) Uani 1 1 d . . .
C37 C 0.8141(3) 0.5836(2) -0.1342(2) 0.0352(10) Uani 1 1 d . . .
H37 H 0.8579 0.5862 -0.1723 0.042 Uiso 1 1 calc R . .
C38 C 0.7325(3) 0.5345(2) -0.1346(2) 0.0364(10) Uani 1 1 d . . .
C39 C 0.6648(3) 0.5355(2) -0.0804(2) 0.0347(10) Uani 1 1 d . . .
H39 H 0.605 0.5045 -0.081 0.042 Uiso 1 1 calc R . .
C40 C 0.6815(3) 0.58021(19) -0.02555(19) 0.0293(9) Uani 1 1 d . . .
C41 C 0.9195(3) 0.6843(2) -0.0878(2) 0.0379(11) Uani 1 1 d . . .
H41A H 0.9017 0.7244 -0.0605 0.057 Uiso 1 1 calc R . .
H41B H 0.9202 0.6975 -0.1362 0.057 Uiso 1 1 calc R . .
H41C H 0.9918 0.6668 -0.0717 0.057 Uiso 1 1 calc R . .
C42 C 0.7174(4) 0.4826(3) -0.1922(2) 0.0552(14) Uani 1 1 d . . .
H42A H 0.7732 0.4901 -0.225 0.083 Uiso 0.5 1 calc PR . .
H42B H 0.6445 0.4881 -0.2156 0.083 Uiso 0.5 1 calc PR . .
H42C H 0.7249 0.4362 -0.1732 0.083 Uiso 0.5 1 calc PR . .
H42D H 0.6552 0.4528 -0.1842 0.083 Uiso 0.5 1 calc PR . .
H42E H 0.7839 0.4548 -0.1937 0.083 Uiso 0.5 1 calc PR . .
H42F H 0.7035 0.5067 -0.236 0.083 Uiso 0.5 1 calc PR . .
C43 C 0.6015(4) 0.5800(2) 0.0301(2) 0.0421(11) Uani 1 1 d . . .
H43A H 0.5266 0.5836 0.0091 0.063 Uiso 1 1 calc R . .
H43B H 0.6167 0.619 0.0609 0.063 Uiso 1 1 calc R . .
H43C H 0.6093 0.5373 0.0563 0.063 Uiso 1 1 calc R . .
C44 C 0.5218(4) 0.7621(3) -0.0354(2) 0.0541(13) Uani 1 1 d . . .
H44A H 0.5542 0.7163 -0.0298 0.081 Uiso 1 1 calc R . .
H44B H 0.4534 0.7591 -0.0644 0.081 Uiso 1 1 calc R . .
H44C H 0.5066 0.7804 0.0097 0.081 Uiso 1 1 calc R . .
C45 C 0.5443(4) 0.9017(2) -0.0980(3) 0.0642(15) Uani 1 1 d . . .
H45A H 0.5181 0.9216 -0.0561 0.096 Uiso 1 1 calc R . .
H45B H 0.4818 0.8922 -0.1307 0.096 Uiso 1 1 calc R . .
H45C H 0.5938 0.9341 -0.1184 0.096 Uiso 1 1 calc R . .
C46 C 0.6466(5) 0.7785(3) -0.1597(2) 0.0665(15) Uani 1 1 d . . .
H46A H 0.6964 0.8074 -0.1842 0.1 Uiso 1 1 calc R . .
H46B H 0.5776 0.7729 -0.1876 0.1 Uiso 1 1 calc R . .
H46C H 0.6803 0.7336 -0.1508 0.1 Uiso 1 1 calc R . .
C47 C 0.8539(4) 0.9118(3) -0.1252(2) 0.0635(15) Uani 1 1 d . . .
H47A H 0.8814 0.8689 -0.1436 0.095 Uiso 1 1 calc R . .
H47B H 0.9095 0.9477 -0.1277 0.095 Uiso 1 1 calc R . .
H47C H 0.787 0.9257 -0.1522 0.095 Uiso 1 1 calc R . .
C48 C 0.9576(4) 0.8854(3) 0.0148(3) 0.0550(13) Uani 1 1 d . . .
H48A H 0.9464 0.8773 0.0633 0.083 Uiso 1 1 calc R . .
H48B H 1.0031 0.9263 0.0106 0.083 Uiso 1 1 calc R . .
H48C H 0.9942 0.8457 -0.004 0.083 Uiso 1 1 calc R . .
C49 C 0.7707(4) 0.9835(2) -0.0029(3) 0.0593(14) Uani 1 1 d . . .
H49A H 0.6962 0.9912 -0.0231 0.089 Uiso 1 1 calc R . .
H49B H 0.8186 1.0204 -0.0169 0.089 Uiso 1 1 calc R . .
H49C H 0.7702 0.983 0.0472 0.089 Uiso 1 1 calc R . .

loop_
_atom_site_aniso_label
_atom_site_aniso_U_11
_atom_site_aniso_U_22
_atom_site_aniso_U_33
_atom_site_aniso_U_23
_atom_site_aniso_U_13
_atom_site_aniso_U_12
Co 0.0356(3) 0.0222(3) 0.0245(3) 0.0012(2) 0.0090(2) 0.0005(2)
P1 0.0362(6) 0.0217(6) 0.0244(6) -0.0010(4) 0.0085(5) 0.0007(5)
P2 0.0357(6) 0.0223(6) 0.0257(6) -0.0016(4) 0.0074(5) 0.0015(5)
Si1 0.0483(8) 0.0347(7) 0.0312(7) 0.0028(5) 0.0025(6) -0.0002(6)
Si2 0.0454(8) 0.0334(7) 0.0380(7) 0.0087(5) 0.0137(6) -0.0052(6)
N1 0.0356(19) 0.0204(18) 0.0285(18) -0.0004(14) 0.0103(15) 0.0012(14)
N2 0.038(2) 0.0223(18) 0.0300(18) 0.0009(14) 0.0101(15) -0.0013(15)
N3 0.040(2) 0.0251(18) 0.0306(19) 0.0027(15) 0.0107(15) 0.0015(15)
C1 0.035(2) 0.027(2) 0.029(2) -0.0064(18) 0.0120(18) -0.0056(18)
C2 0.034(2) 0.029(2) 0.024(2) 0.0001(18) 0.0100(18) 0.0013(18)
C3 0.047(3) 0.028(2) 0.040(3) 0.004(2) 0.017(2) 0.004(2)
C4 0.055(3) 0.033(3) 0.048(3) 0.013(2) 0.019(2) 0.007(2)
C5 0.058(3) 0.048(3) 0.039(3) 0.015(2) 0.026(2) 0.011(2)
C6 0.059(3) 0.053(3) 0.033(3) 0.009(2) 0.026(2) 0.017(3)
C7 0.054(3) 0.033(2) 0.032(2) 0.003(2) 0.012(2) 0.011(2)
C8 0.034(2) 0.022(2) 0.036(2) -0.0034(19) 0.0076(19) 0.0026(18)
C9 0.047(3) 0.034(3) 0.045(3) -0.001(2) 0.008(2) -0.003(2)
C10 0.056(3) 0.033(3) 0.068(4) 0.007(2) 0.007(3) -0.005(2)
C11 0.072(4) 0.041(3) 0.066(4) -0.017(3) -0.007(3) -0.016(3)
C12 0.094(4) 0.051(3) 0.054(3) -0.005(3) -0.019(3) -0.022(3)
C13 0.069(3) 0.033(3) 0.043(3) -0.002(2) -0.011(2) -0.005(2)
C14 0.040(2) 0.027(2) 0.026(2) 0.0027(18) 0.0080(19) 0.0037(19)
C15 0.071(4) 0.034(3) 0.066(3) 0.013(2) -0.027(3) -0.014(3)
C16 0.088(4) 0.032(3) 0.079(4) 0.018(3) -0.025(3) -0.022(3)
C17 0.065(3) 0.036(3) 0.040(3) 0.012(2) 0.010(2) 0.006(2)
C18 0.050(3) 0.038(3) 0.029(2) -0.001(2) 0.007(2) 0.009(2)
C19 0.041(3) 0.030(2) 0.028(2) -0.0014(19) 0.011(2) -0.0007(19)
C20 0.041(3) 0.040(3) 0.020(2) 0.0010(18) 0.0078(19) 0.005(2)
C21 0.039(3) 0.047(3) 0.037(2) -0.006(2) 0.012(2) 0.000(2)
C22 0.042(3) 0.075(4) 0.046(3) -0.008(3) 0.011(2) -0.010(3)
C23 0.045(3) 0.091(5) 0.045(3) 0.015(3) 0.017(2) 0.007(3)
C24 0.064(4) 0.072(4) 0.051(3) 0.011(3) 0.029(3) 0.041(3)
C25 0.066(3) 0.042(3) 0.044(3) 0.002(2) 0.020(2) 0.013(2)
C26 0.036(2) 0.034(2) 0.019(2) -0.0023(17) 0.0052(18) 0.0019(19)
C27 0.034(2) 0.033(2) 0.028(2) -0.0014(19) 0.0091(18) -0.0056(19)
C28 0.041(3) 0.049(3) 0.034(2) -0.001(2) 0.012(2) -0.010(2)
C29 0.036(3) 0.054(3) 0.029(2) -0.009(2) 0.003(2) 0.002(2)
C30 0.045(3) 0.039(3) 0.032(2) -0.008(2) 0.003(2) 0.009(2)
C31 0.034(2) 0.037(3) 0.023(2) -0.0056(18) 0.0059(18) 0.0000(19)
C32 0.053(3) 0.033(2) 0.042(3) 0.000(2) 0.015(2) -0.012(2)
C33 0.037(3) 0.083(4) 0.054(3) -0.013(3) 0.011(2) 0.010(3)
C34 0.047(3) 0.033(3) 0.048(3) 0.000(2) 0.013(2) 0.007(2)
C35 0.037(2) 0.020(2) 0.025(2) -0.0028(17) 0.0034(18) 0.0014(18)
C36 0.033(2) 0.025(2) 0.026(2) -0.0023(18) 0.0069(18) 0.0006(18)
C37 0.042(3) 0.038(3) 0.028(2) -0.0040(19) 0.0133(19) 0.001(2)
C38 0.042(3) 0.034(2) 0.033(2) -0.0085(19) 0.007(2) -0.002(2)
C39 0.034(2) 0.031(2) 0.039(3) -0.006(2) 0.005(2) -0.0036(19)
C40 0.032(2) 0.025(2) 0.031(2) 0.0018(18) 0.0088(18) 0.0012(18)
C41 0.047(3) 0.038(3) 0.029(2) -0.0026(19) 0.010(2) -0.008(2)
C42 0.057(3) 0.061(3) 0.049(3) -0.026(3) 0.015(2) -0.012(3)
C43 0.046(3) 0.044(3) 0.039(3) -0.005(2) 0.016(2) -0.010(2)
C44 0.054(3) 0.061(3) 0.047(3) -0.001(2) -0.001(2) -0.016(3)
C45 0.065(4) 0.052(3) 0.073(4) 0.013(3) -0.016(3) 0.005(3)
C46 0.074(4) 0.081(4) 0.044(3) -0.011(3) 0.001(3) -0.011(3)
C47 0.076(4) 0.070(4) 0.048(3) 0.019(3) 0.023(3) -0.015(3)
C48 0.050(3) 0.056(3) 0.061(3) 0.007(3) 0.016(3) -0.010(2)
C49 0.063(3) 0.034(3) 0.083(4) 0.002(3) 0.017(3) -0.011(2)

loop_
_atom_type_symbol
_atom_type_description
_atom_type_scat_dispersion_real
_atom_type_scat_dispersion_imag
_atom_type_scat_source
C C 0.0033 0.0016 'International Tables Vol C Tables 4.2.6.8 and 6.1.1.4'
H H 0 0 'International Tables Vol C Tables 4.2.6.8 and 6.1.1.4'
N N 0.0061 0.0033 'International Tables Vol C Tables 4.2.6.8 and 6.1.1.4'
P P 0.1023 0.0942 'International Tables Vol C Tables 4.2.6.8 and 6.1.1.4'
Si Si 0.0817 0.0704 'International Tables Vol C Tables 4.2.6.8 and 6.1.1.4'
Co Co 0.3494 0.9721 'International Tables Vol C Tables 4.2.6.8 and 6.1.1.4'

loop_
_geom_angle_atom_site_label_1
_geom_angle_atom_site_label_2
_geom_angle_atom_site_label_3
_geom_angle
_geom_angle_site_symmetry_1
_geom_angle_site_symmetry_3
_geom_angle_publ_flag
N3 Co N1 126.00(13) . . ?
N3 Co N2 122.06(13) . . ?
N1 Co N2 110.87(12) . . ?
N1 P1 C1 106.65(17) . . ?
N1 P1 C2 111.94(17) . . ?
C1 P1 C2 117.90(18) . . ?
N1 P1 C8 116.62(17) . . ?
C1 P1 C8 101.98(18) . . ?
C2 P1 C8 101.76(18) . . ?
N2 P2 C1 105.34(18) . . ?
N2 P2 C20 116.92(17) . . ?
C1 P2 C20 105.88(19) . . ?
N2 P2 C14 114.30(17) . . ?
C1 P2 C14 115.31(18) . . ?
C20 P2 C14 99.16(18) . . ?
N3 Si1 C44 110.38(19) . . ?
N3 Si1 C46 113.4(2) . . ?
C44 Si1 C46 105.7(2) . . ?
N3 Si1 C45 112.9(2) . . ?
C44 Si1 C45 107.1(2) . . ?
C46 Si1 C45 106.8(3) . . ?
N3 Si2 C48 112.25(19) . . ?
N3 Si2 C47 112.8(2) . . ?
C48 Si2 C47 105.7(2) . . ?
N3 Si2 C49 113.53(19) . . ?
C48 Si2 C49 105.7(2) . . ?
C47 Si2 C49 106.2(2) . . ?
C26 N1 P1 126.0(2) . . ?
C26 N1 Co 132.2(2) . . ?
P1 N1 Co 101.73(16) . . ?
C35 N2 P2 127.3(3) . . ?
C35 N2 Co 128.0(2) . . ?
P2 N2 Co 102.97(16) . . ?
Si2 N3 Si1 122.30(19) . . ?
Si2 N3 Co 127.99(19) . . ?
Si1 N3 Co 109.59(16) . . ?
P1 C1 P2 133.5(2) . . ?
C3 C2 C7 118.0(4) . . ?
C3 C2 P1 121.2(3) . . ?
C7 C2 P1 120.8(3) . . ?
C4 C3 C2 121.3(4) . . ?
C5 C4 C3 119.9(4) . . ?
C4 C5 C6 120.3(4) . . ?
C5 C6 C7 120.3(4) . . ?
C6 C7 C2 120.2(4) . . ?
C13 C8 C9 118.4(4) . . ?
C13 C8 P1 122.2(3) . . ?
C9 C8 P1 119.2(3) . . ?
C8 C9 C10 120.8(4) . . ?
C11 C10 C9 120.0(5) . . ?
C12 C11 C10 119.9(4) . . ?
C11 C12 C13 120.1(5) . . ?
C8 C13 C12 120.7(4) . . ?
C15 C14 C19 118.0(4) . . ?
C15 C14 P2 124.0(3) . . ?
C19 C14 P2 117.9(3) . . ?
C14 C15 C16 121.1(4) . . ?
C17 C16 C15 120.0(4) . . ?
C18 C17 C16 119.7(4) . . ?
C17 C18 C19 120.2(4) . . ?
C14 C19 C18 120.9(4) . . ?
C25 C20 C21 117.3(4) . . ?
C25 C20 P2 121.1(3) . . ?
C21 C20 P2 121.5(3) . . ?
C20 C21 C22 121.8(4) . . ?
C23 C22 C21 119.2(5) . . ?
C24 C23 C22 121.0(5) . . ?
C23 C24 C25 119.9(5) . . ?
C20 C25 C24 120.6(5) . . ?
C27 C26 C31 119.1(4) . . ?
C27 C26 N1 121.9(3) . . ?
C31 C26 N1 118.9(3) . . ?
C26 C27 C28 119.0(4) . . ?
C26 C27 C32 123.2(4) . . ?
C28 C27 C32 117.7(4) . . ?
C29 C28 C27 123.0(4) . . ?
C28 C29 C30 117.0(4) . . ?
C28 C29 C33 122.0(4) . . ?
C30 C29 C33 120.9(4) . . ?
C29 C30 C31 123.1(4) . . ?
C30 C31 C26 118.7(4) . . ?
C30 C31 C34 118.6(4) . . ?
C26 C31 C34 122.6(3) . . ?
C36 C35 C40 119.0(3) . . ?
C36 C35 N2 120.8(3) . . ?
C40 C35 N2 120.1(3) . . ?
C37 C36 C35 119.0(4) . . ?
C37 C36 C41 118.2(3) . . ?
C35 C36 C41 122.7(3) . . ?
C38 C37 C36 122.8(4) . . ?
C37 C38 C39 117.0(4) . . ?
C37 C38 C42 121.2(4) . . ?
C39 C38 C42 121.8(4) . . ?
C40 C39 C38 122.4(4) . . ?
C39 C40 C35 119.3(3) . . ?
C39 C40 C43 119.1(4) . . ?
C35 C40 C43 121.6(3) . . ?

loop_
_geom_bond_atom_site_label_1
_geom_bond_atom_site_label_2
_geom_bond_distance
_geom_bond_site_symmetry_2
_geom_bond_publ_flag
Co N3 1.934(3) . ?
Co N1 1.996(3) . ?
Co N2 1.997(3) . ?
P1 N1 1.616(3) . ?
P1 C1 1.729(4) . ?
P1 C2 1.810(4) . ?
P1 C8 1.821(4) . ?
P2 N2 1.618(3) . ?
P2 C1 1.735(4) . ?
P2 C20 1.822(4) . ?
P2 C14 1.828(4) . ?
Si1 N3 1.714(3) . ?
Si1 C44 1.866(5) . ?
Si1 C46 1.868(5) . ?
Si1 C45 1.872(5) . ?
Si2 N3 1.709(3) . ?
Si2 C48 1.861(5) . ?
Si2 C47 1.877(5) . ?
Si2 C49 1.884(5) . ?
N1 C26 1.443(5) . ?
N2 C35 1.446(5) . ?
C2 C3 1.384(5) . ?
C2 C7 1.401(5) . ?
C3 C4 1.378(6) . ?
C4 C5 1.367(6) . ?
C5 C6 1.371(6) . ?
C6 C7 1.384(6) . ?
C8 C13 1.385(6) . ?
C8 C9 1.385(6) . ?
C9 C10 1.394(6) . ?
C10 C11 1.373(7) . ?
C11 C12 1.372(7) . ?
C12 C13 1.393(6) . ?
C14 C15 1.371(6) . ?
C14 C19 1.382(5) . ?
C15 C16 1.399(6) . ?
C16 C17 1.365(6) . ?
C17 C18 1.365(6) . ?
C18 C19 1.393(6) . ?
C20 C25 1.380(6) . ?
C20 C21 1.391(6) . ?
C21 C22 1.395(6) . ?
C22 C23 1.360(7) . ?
C23 C24 1.355(7) . ?
C24 C25 1.413(6) . ?
C26 C27 1.404(5) . ?
C26 C31 1.413(5) . ?
C27 C28 1.407(6) . ?
C27 C32 1.512(5) . ?
C28 C29 1.369(6) . ?
C29 C30 1.392(6) . ?
C29 C33 1.514(6) . ?
C30 C31 1.396(5) . ?
C31 C34 1.499(6) . ?
C35 C36 1.402(5) . ?
C35 C40 1.408(5) . ?
C36 C37 1.388(5) . ?
C36 C41 1.509(5) . ?
C37 C38 1.384(6) . ?
C38 C39 1.391(5) . ?
C38 C42 1.514(6) . ?
C39 C40 1.385(5) . ?
C40 C43 1.514(5) . ?
